data_7000233
loop_
_publ_author_name
'Zhang, Jia-Sheng'
'Lin, Yue-Jian'
'Jin, Guo-Xin'

_publ_section_title
;
 Synthesis and characterization of heterometallic M--Ru (M = Co, Rh,
 Ir) clusters containing the nido-dicarborane-1,2-dithiolato chelating
 ligand
;
_journal_issue 1
_journal_name_full 'Dalton Transactions'
_journal_page_first 111
_journal_page_last 118
_journal_paper_doi 10.1039/b809520e
_journal_year 2009
_chemical_formula_sum 'C21 H39 B9 Cl2 Rh Ru S2'
_chemical_formula_weight 727.81
_chemical_name_systematic
;
?
;
_space_group_IT_number 14
_symmetry_cell_setting monoclinic
_symmetry_space_group_name_Hall '-P 2yn'
_symmetry_space_group_name_H-M 'P 1 21/n 1'
_atom_sites_solution_hydrogens geom
_atom_sites_solution_primary direct
_atom_sites_solution_secondary difmap
_audit_creation_method SHELXL-97
_cell_angle_alpha 90.00
_cell_angle_beta 91.234(5)
_cell_angle_gamma 90.00
_cell_formula_units_Z 4
_cell_length_a 11.072(4)
_cell_length_b 15.593(6)
_cell_length_c 18.035(6)
_cell_measurement_reflns_used 937
_cell_measurement_temperature 298(2)
_cell_measurement_theta_max 23.961
_cell_measurement_theta_min 2.541
_cell_volume 3112.9(19)
_computing_cell_refinement 'Bruker SMART'
_computing_data_collection 'Bruker SMART'
_computing_data_reduction 'Bruker SHELXTL'
_computing_molecular_graphics 'Bruker SHELXTL'
_computing_publication_material 'Bruker SHELXTL'
_computing_structure_refinement 'SHELXL-97 (Sheldrick, 1997)'
_computing_structure_solution 'SHELXS-97 (Sheldrick, 1990)'
_diffrn_ambient_temperature 298(2)
_diffrn_measured_fraction_theta_full 0.989
_diffrn_measured_fraction_theta_max 0.989
_diffrn_measurement_device_type 'CCD area detector'
_diffrn_measurement_method 'phi and omega scans'
_diffrn_radiation_monochromator graphite
_diffrn_radiation_source 'fine-focus sealed tube'
_diffrn_radiation_type MoK\a
_diffrn_radiation_wavelength 0.71073
_diffrn_reflns_av_R_equivalents 0.0361
_diffrn_reflns_av_sigmaI/netI 0.0509
_diffrn_reflns_limit_h_max 14
_diffrn_reflns_limit_h_min -10
_diffrn_reflns_limit_k_max 19
_diffrn_reflns_limit_k_min -18
_diffrn_reflns_limit_l_max 22
_diffrn_reflns_limit_l_min -23
_diffrn_reflns_number 15414
_diffrn_reflns_theta_full 27.15
_diffrn_reflns_theta_max 27.15
_diffrn_reflns_theta_min 1.73
_diffrn_standards_decay_% 7.06
_exptl_absorpt_coefficient_mu 1.333
_exptl_absorpt_correction_T_max 0.8782
_exptl_absorpt_correction_T_min 0.8251
_exptl_absorpt_correction_type multi-scan
_exptl_absorpt_process_details sadabs
_exptl_crystal_density_diffrn 1.553
_exptl_crystal_density_method 'not measured'
_exptl_crystal_description prism
_exptl_crystal_F_000 1460
_exptl_crystal_size_max 0.15
_exptl_crystal_size_mid 0.10
_exptl_crystal_size_min 0.10
_refine_diff_density_max 1.170
_refine_diff_density_min -0.970
_refine_diff_density_rms 0.116
_refine_ls_extinction_method none
_refine_ls_goodness_of_fit_ref 1.027
_refine_ls_hydrogen_treatment mixed
_refine_ls_matrix_type full
_refine_ls_number_parameters 355
_refine_ls_number_reflns 6837
_refine_ls_number_restraints 0
_refine_ls_restrained_S_all 1.027
_refine_ls_R_factor_all 0.0707
_refine_ls_R_factor_gt 0.0505
_refine_ls_shift/su_max 0.001
_refine_ls_shift/su_mean 0.000
_refine_ls_structure_factor_coef Fsqd
_refine_ls_weighting_details 'calc w=1/[\s^2^(Fo^2^)+(0.0678P)^2^+6.7288P] where P=(Fo^2^+2Fc^2^)/3'
_refine_ls_weighting_scheme calc
_refine_ls_wR_factor_gt 0.1320
_refine_ls_wR_factor_ref 0.1422
_reflns_number_gt 5162
_reflns_number_total 6837
_reflns_threshold_expression >2sigma(I)
_cod_data_source_file b809520e.txt
_cod_data_source_block f71017c
_cod_depositor_comments
;
The following automatic conversions were performed:
'_symmetry_cell_setting' value 'Monoclinic' changed to 'monoclinic'
according to '/home/saulius/struct/CIF-dictionaries/cif_core.dic'
dictionary named 'cif_core.dic' version 2.4.1 from 2010-06-29.

Automatic conversion script
Id: cif_fix_enum 1527 2010-12-29 10:47:43Z saulius 
;
_cod_original_cell_volume 3113(2)
_cod_original_sg_symbol_H-M P2(1)/n
_cod_database_code 7000233

loop_
_symmetry_equiv_pos_as_xyz
'x, y, z'
'-x+1/2, y+1/2, -z+1/2'
'-x, -y, -z'
'x-1/2, -y-1/2, z-1/2'

loop_
_atom_site_label
_atom_site_type_symbol
_atom_site_fract_x
_atom_site_fract_y
_atom_site_fract_z
_atom_site_U_iso_or_equiv
_atom_site_adp_type
_atom_site_occupancy
_atom_site_symmetry_multiplicity
_atom_site_calc_flag
_atom_site_refinement_flags
_atom_site_disorder_assembly
_atom_site_disorder_group
Rh1 Rh 0.85041(4) 0.17751(3) 0.23239(2) 0.03529(13) Uani 1 1 d . . .
Ru1 Ru 0.87600(4) 0.29585(3) 0.12079(2) 0.04003(14) Uani 1 1 d . . .
S1 S 1.01627(12) 0.18593(9) 0.15649(8) 0.0406(3) Uani 1 1 d . . .
S2 S 0.89228(12) 0.32201(9) 0.25080(7) 0.0378(3) Uani 1 1 d . . .
B1 B 1.2261(6) 0.4166(5) 0.1649(4) 0.0462(15) Uani 1 1 d . . .
H1 H 1.2558 0.4657 0.1255 0.055 Uiso 1 1 calc R . .
B2 B 1.2246(6) 0.3077(4) 0.1407(4) 0.0452(15) Uani 1 1 d . . .
H2 H 1.2498 0.2862 0.0851 0.054 Uiso 1 1 calc R . .
B3 B 1.0902(6) 0.3622(4) 0.1559(4) 0.0414(14) Uani 1 1 d . . .
H3 H 1.012(4) 0.376(3) 0.101(2) 0.021(11) Uiso 1 1 d . . .
B4 B 1.1084(6) 0.4356(4) 0.2274(4) 0.0444(15) Uani 1 1 d . . .
H4 H 1.0586 0.4966 0.2273 0.053 Uiso 1 1 calc R . .
H9 H 1.099(5) 0.390(4) 0.361(3) 0.048(16) Uiso 1 1 d . . .
B5 B 1.2553(6) 0.4251(5) 0.2627(4) 0.0498(16) Uani 1 1 d . . .
H5 H 1.3018 0.4812 0.2868 0.060 Uiso 1 1 calc R . .
B6 B 1.3298(6) 0.3432(5) 0.2089(4) 0.0484(16) Uani 1 1 d . . .
H6 H 1.4268 0.3439 0.1970 0.058 Uiso 1 1 calc R . .
B9 B 1.1374(6) 0.3733(5) 0.3102(4) 0.0441(14) Uani 1 1 d . . .
B10 B 1.2863(7) 0.3219(5) 0.3008(4) 0.0503(16) Uani 1 1 d . . .
H10 H 1.353(6) 0.310(4) 0.347(3) 0.048(16) Uiso 1 1 d . . .
H10' H 1.228(7) 0.261(5) 0.308(4) 0.09(2) Uiso 1 1 d . . .
B11 B 1.2535(6) 0.2445(4) 0.2252(4) 0.0456(15) Uani 1 1 d . . .
H11 H 1.296(6) 0.174(4) 0.222(3) 0.055(18) Uiso 1 1 d . . .
C1 C 0.6837(5) 0.1363(4) 0.2838(3) 0.0455(13) Uani 1 1 d . . .
C2 C 0.7137(5) 0.0764(4) 0.2258(3) 0.0451(13) Uani 1 1 d . . .
C3 C 0.8264(5) 0.0400(4) 0.2432(3) 0.0423(12) Uani 1 1 d . . .
C4 C 0.8700(5) 0.0768(4) 0.3116(3) 0.0446(13) Uani 1 1 d . . .
C5 C 0.7798(5) 0.1341(4) 0.3367(3) 0.0460(13) Uani 1 1 d . . .
C6 C 0.5683(6) 0.1864(5) 0.2885(5) 0.078(2) Uani 1 1 d . . .
H6A H 0.5090 0.1528 0.3134 0.116 Uiso 1 1 calc R . .
H6B H 0.5392 0.2001 0.2394 0.116 Uiso 1 1 calc R . .
H6C H 0.5830 0.2385 0.3157 0.116 Uiso 1 1 calc R . .
C7 C 1.1173(4) 0.2641(3) 0.1975(3) 0.0359(11) Uani 1 1 d . . .
C8 C 1.0535(5) 0.3347(3) 0.2456(3) 0.0358(11) Uani 1 1 d . . .
C9 C 0.6368(7) 0.0546(5) 0.1577(4) 0.0677(19) Uani 1 1 d . . .
H9A H 0.6858 0.0564 0.1145 0.102 Uiso 1 1 calc R . .
H9B H 0.5724 0.0955 0.1525 0.102 Uiso 1 1 calc R . .
H9C H 0.6035 -0.0018 0.1630 0.102 Uiso 1 1 calc R . .
C10 C 0.8890(6) -0.0283(4) 0.1990(4) 0.0570(16) Uani 1 1 d . . .
H10A H 0.8780 -0.0831 0.2222 0.085 Uiso 1 1 calc R . .
H10B H 0.9737 -0.0156 0.1971 0.085 Uiso 1 1 calc R . .
H10C H 0.8552 -0.0297 0.1495 0.085 Uiso 1 1 calc R . .
C11 C 0.9834(6) 0.0529(5) 0.3526(4) 0.0673(19) Uani 1 1 d . . .
H11A H 1.0096 0.1001 0.3831 0.101 Uiso 1 1 calc R . .
H11B H 1.0450 0.0393 0.3178 0.101 Uiso 1 1 calc R . .
H11C H 0.9686 0.0039 0.3833 0.101 Uiso 1 1 calc R . .
C12 C 0.7849(9) 0.1833(5) 0.4084(4) 0.081(2) Uani 1 1 d . . .
H12A H 0.7408 0.2360 0.4026 0.121 Uiso 1 1 calc R . .
H12B H 0.8676 0.1958 0.4215 0.121 Uiso 1 1 calc R . .
H12C H 0.7497 0.1496 0.4468 0.121 Uiso 1 1 calc R . .
C13 C 0.9010(8) 0.2923(5) -0.0002(4) 0.0667(19) Uani 1 1 d . . .
H13 H 0.9768 0.2654 -0.0150 0.080 Uiso 1 1 calc R . .
C14 C 0.8107(7) 0.2342(6) 0.0167(3) 0.068(2) Uani 1 1 d . . .
H14 H 0.8346 0.1740 0.0118 0.081 Uiso 1 1 calc R . .
C15 C 0.6781(8) 0.2500(7) 0.0033(4) 0.092(3) Uani 1 1 d . . .
H15A H 0.6673 0.2729 -0.0464 0.110 Uiso 1 1 calc R . .
H15B H 0.6370 0.1951 0.0045 0.110 Uiso 1 1 calc R . .
C16 C 0.6161(8) 0.3090(6) 0.0556(5) 0.091(3) Uani 1 1 d . . .
H16A H 0.5595 0.2757 0.0841 0.110 Uiso 1 1 calc R . .
H16B H 0.5697 0.3504 0.0267 0.110 Uiso 1 1 calc R . .
C17 C 0.6989(6) 0.3577(5) 0.1095(4) 0.0593(18) Uani 1 1 d . . .
H17 H 0.6617 0.3712 0.1569 0.071 Uiso 1 1 calc R . .
C18 C 0.7854(7) 0.4151(5) 0.0889(4) 0.0608(18) Uani 1 1 d . . .
H18 H 0.7983 0.4617 0.1246 0.073 Uiso 1 1 calc R . .
C19 C 0.8093(11) 0.4404(7) 0.0110(5) 0.106(4) Uani 1 1 d . . .
H19A H 0.8529 0.4943 0.0119 0.128 Uiso 1 1 calc R . .
H19B H 0.7323 0.4505 -0.0141 0.128 Uiso 1 1 calc R . .
C20 C 0.8791(11) 0.3777(6) -0.0339(4) 0.098(3) Uani 1 1 d . . .
H20A H 0.8363 0.3694 -0.0808 0.117 Uiso 1 1 calc R . .
H20B H 0.9567 0.4031 -0.0446 0.117 Uiso 1 1 calc R . .
C21 C 0.7228(11) 0.9333(7) 0.9393(5) 0.109(3) Uani 1 1 d . . .
H21A H 0.6893 0.9787 0.9085 0.130 Uiso 1 1 calc R . .
H21B H 0.7471 0.8872 0.9067 0.130 Uiso 1 1 calc R . .
Cl1 Cl 0.6137(4) 0.8965(3) 0.9940(2) 0.1416(12) Uani 1 1 d . . .
Cl2 Cl 0.8475(4) 0.9714(4) 0.9846(3) 0.230(3) Uani 1 1 d . . .

loop_
_atom_site_aniso_label
_atom_site_aniso_U_11
_atom_site_aniso_U_22
_atom_site_aniso_U_33
_atom_site_aniso_U_23
_atom_site_aniso_U_13
_atom_site_aniso_U_12
Rh1 0.0283(2) 0.0366(2) 0.0411(2) 0.00083(17) 0.00115(16) -0.00064(16)
Ru1 0.0405(3) 0.0429(3) 0.0368(2) 0.00048(18) 0.00187(18) 0.00442(19)
S1 0.0350(7) 0.0382(7) 0.0487(7) -0.0053(6) 0.0059(6) 0.0016(5)
S2 0.0307(6) 0.0396(7) 0.0434(7) -0.0029(5) 0.0035(5) 0.0019(5)
B1 0.037(3) 0.048(4) 0.054(4) 0.006(3) 0.004(3) -0.006(3)
B2 0.037(3) 0.053(4) 0.046(3) 0.005(3) 0.008(3) -0.006(3)
B3 0.034(3) 0.045(4) 0.046(3) 0.009(3) 0.003(3) 0.005(3)
B4 0.045(4) 0.035(3) 0.054(4) 0.007(3) 0.006(3) 0.000(3)
B5 0.043(4) 0.050(4) 0.056(4) -0.001(3) -0.001(3) -0.008(3)
B6 0.029(3) 0.056(4) 0.061(4) 0.009(3) 0.001(3) -0.004(3)
B9 0.033(3) 0.055(4) 0.043(3) -0.003(3) -0.002(3) -0.002(3)
B10 0.041(4) 0.062(5) 0.047(4) 0.002(3) -0.005(3) -0.001(3)
B11 0.033(3) 0.047(4) 0.057(4) 0.007(3) 0.005(3) 0.005(3)
C1 0.038(3) 0.043(3) 0.056(3) 0.010(3) 0.009(3) 0.000(2)
C2 0.039(3) 0.047(3) 0.049(3) 0.007(3) 0.002(2) -0.008(2)
C3 0.036(3) 0.039(3) 0.053(3) 0.004(2) 0.003(2) -0.004(2)
C4 0.038(3) 0.044(3) 0.051(3) 0.005(2) -0.005(2) -0.002(2)
C5 0.050(3) 0.044(3) 0.045(3) 0.003(2) 0.005(3) -0.006(3)
C6 0.038(4) 0.073(5) 0.123(7) 0.014(5) 0.030(4) 0.012(3)
C7 0.027(3) 0.040(3) 0.041(3) -0.002(2) 0.005(2) 0.000(2)
C8 0.033(3) 0.034(3) 0.040(3) -0.002(2) 0.000(2) 0.001(2)
C9 0.060(4) 0.077(5) 0.066(4) 0.012(4) -0.012(3) -0.019(4)
C10 0.058(4) 0.047(4) 0.066(4) -0.003(3) 0.002(3) 0.001(3)
C11 0.054(4) 0.066(4) 0.080(5) 0.012(4) -0.032(4) -0.002(3)
C12 0.110(7) 0.082(6) 0.050(4) -0.009(4) 0.014(4) -0.007(5)
C13 0.071(5) 0.083(5) 0.046(4) -0.002(3) 0.006(3) 0.003(4)
C14 0.074(5) 0.089(5) 0.041(3) -0.022(3) -0.010(3) 0.016(4)
C15 0.075(6) 0.143(9) 0.056(4) -0.020(5) -0.009(4) -0.005(6)
C16 0.071(6) 0.110(7) 0.092(6) -0.019(5) -0.027(5) 0.021(5)
C17 0.050(4) 0.079(5) 0.049(3) -0.010(3) -0.014(3) 0.027(3)
C18 0.070(5) 0.055(4) 0.057(4) 0.010(3) 0.007(3) 0.024(3)
C19 0.134(9) 0.102(7) 0.084(6) 0.041(5) 0.027(6) 0.032(7)
C20 0.151(10) 0.090(6) 0.052(4) 0.018(4) 0.014(5) 0.001(6)
C21 0.155(11) 0.099(7) 0.071(6) 0.003(5) -0.008(6) 0.013(7)
Cl1 0.137(3) 0.154(3) 0.134(3) -0.012(2) 0.010(2) -0.011(2)
Cl2 0.157(4) 0.367(8) 0.169(4) -0.160(5) 0.042(3) -0.071(4)

loop_
_atom_type_symbol
_atom_type_description
_atom_type_scat_dispersion_real
_atom_type_scat_dispersion_imag
_atom_type_scat_source
C C 0.0033 0.0016 'International Tables Vol C Tables 4.2.6.8 and 6.1.1.4'
H H 0.0000 0.0000 'International Tables Vol C Tables 4.2.6.8 and 6.1.1.4'
B B 0.0013 0.0007 'International Tables Vol C Tables 4.2.6.8 and 6.1.1.4'
S S 0.1246 0.1234 'International Tables Vol C Tables 4.2.6.8 and 6.1.1.4'
Cl Cl 0.1484 0.1585 'International Tables Vol C Tables 4.2.6.8 and 6.1.1.4'
Ru Ru -1.2594 0.8363 'International Tables Vol C Tables 4.2.6.8 and 6.1.1.4'
Rh Rh -1.1178 0.9187 'International Tables Vol C Tables 4.2.6.8 and 6.1.1.4'

loop_
_geom_angle_atom_site_label_1
_geom_angle_atom_site_label_2
_geom_angle_atom_site_label_3
_geom_angle
_geom_angle_site_symmetry_1
_geom_angle_site_symmetry_3
_geom_angle_publ_flag
C4 Rh1 C5 38.7(2) . . ?
C4 Rh1 C3 38.9(2) . . ?
C5 Rh1 C3 64.2(2) . . ?
C4 Rh1 C1 64.7(2) . . ?
C5 Rh1 C1 38.0(2) . . ?
C3 Rh1 C1 64.2(2) . . ?
C4 Rh1 C2 64.2(2) . . ?
C5 Rh1 C2 63.8(2) . . ?
C3 Rh1 C2 37.5(2) . . ?
C1 Rh1 C2 38.7(2) . . ?
C4 Rh1 S1 111.52(16) . . ?
C5 Rh1 S1 146.92(17) . . ?
C3 Rh1 S1 102.07(15) . . ?
C1 Rh1 S1 163.09(17) . . ?
C2 Rh1 S1 124.40(16) . . ?
C4 Rh1 S2 127.01(16) . . ?
C5 Rh1 S2 104.73(16) . . ?
C3 Rh1 S2 165.95(16) . . ?
C1 Rh1 S2 113.15(16) . . ?
C2 Rh1 S2 147.45(16) . . ?
S1 Rh1 S2 82.60(5) . . ?
C4 Rh1 Ru1 167.06(16) . . ?
C5 Rh1 Ru1 153.14(16) . . ?
C3 Rh1 Ru1 138.05(15) . . ?
C1 Rh1 Ru1 127.62(15) . . ?
C2 Rh1 Ru1 121.76(15) . . ?
S1 Rh1 Ru1 55.54(4) . . ?
S2 Rh1 Ru1 55.27(4) . . ?
C18 Ru1 C17 36.5(3) . . ?
C18 Ru1 C13 80.1(3) . . ?
C17 Ru1 C13 92.9(3) . . ?
C18 Ru1 C14 90.4(3) . . ?
C17 Ru1 C14 80.6(3) . . ?
C13 Ru1 C14 36.6(3) . . ?
C18 Ru1 S2 97.94(19) . . ?
C17 Ru1 S2 93.71(17) . . ?
C13 Ru1 S2 165.7(2) . . ?
C14 Ru1 S2 157.5(2) . . ?
C18 Ru1 S1 166.6(2) . . ?
C17 Ru1 S1 156.2(2) . . ?
C13 Ru1 S1 98.8(2) . . ?
C14 Ru1 S1 96.6(2) . . ?
S2 Ru1 S1 79.80(5) . . ?
C18 Ru1 B3 97.7(3) . . ?
C17 Ru1 B3 130.1(3) . . ?
C13 Ru1 B3 96.6(3) . . ?
C14 Ru1 B3 130.2(3) . . ?
S2 Ru1 B3 69.50(14) . . ?
S1 Ru1 B3 69.09(14) . . ?
C18 Ru1 Rh1 135.26(18) . . ?
C17 Ru1 Rh1 104.9(2) . . ?
C13 Ru1 Rh1 136.4(2) . . ?
C14 Ru1 Rh1 107.0(2) . . ?
S2 Ru1 Rh1 53.23(4) . . ?
S1 Ru1 Rh1 53.03(4) . . ?
B3 Ru1 Rh1 101.11(13) . . ?
C7 S1 Rh1 106.75(17) . . ?
C7 S1 Ru1 91.12(18) . . ?
Rh1 S1 Ru1 71.42(4) . . ?
C8 S2 Rh1 107.12(17) . . ?
C8 S2 Ru1 91.26(17) . . ?
Rh1 S2 Ru1 71.50(4) . . ?
B3 B1 B2 59.9(4) . . ?
B3 B1 B4 59.4(4) . . ?
B2 B1 B4 108.6(5) . . ?
B3 B1 B5 105.5(5) . . ?
B2 B1 B5 108.5(5) . . ?
B4 B1 B5 58.6(4) . . ?
B3 B1 B6 106.0(5) . . ?
B2 B1 B6 59.7(4) . . ?
B4 B1 B6 107.4(5) . . ?
B5 B1 B6 60.8(4) . . ?
C7 B2 B3 59.8(3) . . ?
C7 B2 B1 103.7(4) . . ?
B3 B2 B1 59.4(4) . . ?
C7 B2 B6 99.4(4) . . ?
B3 B2 B6 106.9(5) . . ?
B1 B2 B6 61.3(4) . . ?
C7 B2 B11 53.6(3) . . ?
B3 B2 B11 105.4(4) . . ?
B1 B2 B11 108.2(5) . . ?
B6 B2 B11 59.3(4) . . ?
C7 B3 C8 54.3(3) . . ?
C7 B3 B1 104.5(4) . . ?
C8 B3 B1 104.7(5) . . ?
C7 B3 B4 104.2(4) . . ?
C8 B3 B4 59.6(3) . . ?
B1 B3 B4 61.3(4) . . ?
C7 B3 B2 59.7(3) . . ?
C8 B3 B2 104.2(4) . . ?
B1 B3 B2 60.6(4) . . ?
B4 B3 B2 110.7(5) . . ?
C7 B3 Ru1 84.5(3) . . ?
C8 B3 Ru1 84.3(3) . . ?
B1 B3 Ru1 169.8(4) . . ?
B4 B3 Ru1 121.7(4) . . ?
B2 B3 Ru1 122.4(4) . . ?
C8 B4 B3 60.2(3) . . ?
C8 B4 B5 100.1(4) . . ?
B3 B4 B5 107.6(5) . . ?
C8 B4 B1 103.7(4) . . ?
B3 B4 B1 59.3(4) . . ?
B5 B4 B1 61.4(4) . . ?
C8 B4 B9 53.6(3) . . ?
B3 B4 B9 106.0(5) . . ?
B5 B4 B9 59.9(4) . . ?
B1 B4 B9 108.5(5) . . ?
B4 B5 B9 61.8(4) . . ?
B4 B5 B10 113.4(5) . . ?
B9 B5 B10 62.6(4) . . ?
B4 B5 B1 60.0(4) . . ?
B9 B5 B1 108.9(5) . . ?
B10 B5 B1 110.0(5) . . ?
B4 B5 B6 107.6(5) . . ?
B9 B5 B6 106.7(5) . . ?
B10 B5 B6 58.9(4) . . ?
B1 B5 B6 59.7(4) . . ?
B2 B6 B10 113.9(5) . . ?
B2 B6 B11 62.4(4) . . ?
B10 B6 B11 62.8(4) . . ?
B2 B6 B1 59.1(4) . . ?
B10 B6 B1 110.5(5) . . ?
B11 B6 B1 108.8(5) . . ?
B2 B6 B5 107.1(5) . . ?
B10 B6 B5 59.6(4) . . ?
B11 B6 B5 107.3(5) . . ?
B1 B6 B5 59.6(4) . . ?
C8 B9 B5 104.1(5) . . ?
C8 B9 B4 60.5(4) . . ?
B5 B9 B4 58.3(4) . . ?
C8 B9 B10 106.1(5) . . ?
B5 B9 B10 59.0(4) . . ?
B4 B9 B10 107.6(5) . . ?
B6 B10 B5 61.4(4) . . ?
B6 B10 B9 105.4(5) . . ?
B5 B10 B9 58.4(4) . . ?
B6 B10 B11 59.0(4) . . ?
B5 B10 B11 105.8(5) . . ?
B9 B10 B11 100.9(5) . . ?
C7 B11 B6 103.3(5) . . ?
C7 B11 B2 59.7(4) . . ?
B6 B11 B2 58.3(4) . . ?
C7 B11 B10 105.8(5) . . ?
B6 B11 B10 58.2(4) . . ?
B2 B11 B10 106.8(5) . . ?
C5 C1 C2 106.9(5) . . ?
C5 C1 C6 127.1(6) . . ?
C2 C1 C6 125.9(6) . . ?
C5 C1 Rh1 70.3(3) . . ?
C2 C1 Rh1 71.0(3) . . ?
C6 C1 Rh1 126.9(4) . . ?
C3 C2 C1 108.5(5) . . ?
C3 C2 C9 124.9(6) . . ?
C1 C2 C9 126.6(6) . . ?
C3 C2 Rh1 70.6(3) . . ?
C1 C2 Rh1 70.4(3) . . ?
C9 C2 Rh1 125.5(4) . . ?
C2 C3 C4 108.2(5) . . ?
C2 C3 C10 125.8(6) . . ?
C4 C3 C10 126.0(5) . . ?
C2 C3 Rh1 71.9(3) . . ?
C4 C3 Rh1 69.0(3) . . ?
C10 C3 Rh1 126.3(4) . . ?
C5 C4 C3 107.4(5) . . ?
C5 C4 C11 126.1(6) . . ?
C3 C4 C11 126.2(6) . . ?
C5 C4 Rh1 71.8(3) . . ?
C3 C4 Rh1 72.0(3) . . ?
C11 C4 Rh1 126.1(4) . . ?
C1 C5 C4 108.9(5) . . ?
C1 C5 C12 125.6(6) . . ?
C4 C5 C12 125.5(6) . . ?
C1 C5 Rh1 71.7(3) . . ?
C4 C5 Rh1 69.5(3) . . ?
C12 C5 Rh1 125.5(5) . . ?
C8 C7 B11 112.9(4) . . ?
C8 C7 B2 111.9(4) . . ?
B11 C7 B2 66.7(4) . . ?
C8 C7 B3 62.9(3) . . ?
B11 C7 B3 117.1(4) . . ?
B2 C7 B3 60.6(4) . . ?
C8 C7 S1 114.7(3) . . ?
B11 C7 S1 124.7(4) . . ?
B2 C7 S1 116.9(4) . . ?
B3 C7 S1 108.7(4) . . ?
C7 C8 B9 113.9(4) . . ?
C7 C8 B4 111.7(4) . . ?
B9 C8 B4 65.9(4) . . ?
C7 C8 B3 62.8(3) . . ?
B9 C8 B3 116.4(5) . . ?
B4 C8 B3 60.3(4) . . ?
C7 C8 S2 114.0(3) . . ?
B9 C8 S2 124.6(4) . . ?
B4 C8 S2 117.7(4) . . ?
B3 C8 S2 109.2(3) . . ?
C14 C13 C20 124.3(8) . . ?
C14 C13 Ru1 72.1(4) . . ?
C20 C13 Ru1 111.1(5) . . ?
C13 C14 C15 124.3(8) . . ?
C13 C14 Ru1 71.3(4) . . ?
C15 C14 Ru1 111.3(5) . . ?
C16 C15 C14 117.4(7) . . ?
C15 C16 C17 115.5(7) . . ?
C18 C17 C16 124.6(7) . . ?
C18 C17 Ru1 71.5(4) . . ?
C16 C17 Ru1 111.4(5) . . ?
C17 C18 C19 124.7(8) . . ?
C17 C18 Ru1 72.0(4) . . ?
C19 C18 Ru1 112.6(5) . . ?
C18 C19 C20 116.3(7) . . ?
C13 C20 C19 116.6(7) . . ?
Cl1 C21 Cl2 115.2(6) . . ?

loop_
_geom_bond_atom_site_label_1
_geom_bond_atom_site_label_2
_geom_bond_distance
_geom_bond_site_symmetry_2
_geom_bond_publ_flag
Rh1 C4 2.130(6) . ?
Rh1 C5 2.161(5) . ?
Rh1 C3 2.170(6) . ?
Rh1 C1 2.180(5) . ?
Rh1 C2 2.188(6) . ?
Rh1 S1 2.3179(15) . ?
Rh1 S2 2.3228(16) . ?
Rh1 Ru1 2.7498(9) . ?
Ru1 C18 2.184(6) . ?
Ru1 C17 2.191(6) . ?
Ru1 C13 2.206(7) . ?
Ru1 C14 2.217(6) . ?
Ru1 S2 2.3831(16) . ?
Ru1 S1 2.3920(16) . ?
Ru1 B3 2.652(7) . ?
S1 C7 1.802(5) . ?
S2 C8 1.801(5) . ?
B1 B3 1.732(9) . ?
B1 B2 1.753(10) . ?
B1 B4 1.766(9) . ?
B1 B5 1.791(10) . ?
B1 B6 1.793(10) . ?
B2 C7 1.726(8) . ?
B2 B3 1.741(9) . ?
B2 B6 1.764(10) . ?
B2 B11 1.836(10) . ?
B3 C7 1.728(8) . ?
B3 C8 1.731(8) . ?
B3 B4 1.732(10) . ?
B4 C8 1.721(8) . ?
B4 B5 1.741(10) . ?
B4 B9 1.804(9) . ?
B5 B9 1.770(10) . ?
B5 B10 1.781(11) . ?
B5 B6 1.812(11) . ?
B6 B10 1.768(10) . ?
B6 B11 1.783(10) . ?
B9 C8 1.591(8) . ?
B9 B10 1.845(10) . ?
B10 B11 1.850(11) . ?
B11 C7 1.609(8) . ?
C1 C5 1.414(8) . ?
C1 C2 1.447(8) . ?
C1 C6 1.501(8) . ?
C2 C3 1.401(8) . ?
C2 C9 1.518(9) . ?
C3 C4 1.434(8) . ?
C3 C10 1.508(8) . ?
C4 C5 1.422(8) . ?
C4 C11 1.490(8) . ?
C5 C12 1.504(9) . ?
C7 C8 1.578(7) . ?
C13 C14 1.388(11) . ?
C13 C20 1.481(11) . ?
C14 C15 1.503(11) . ?
C15 C16 1.494(12) . ?
C16 C17 1.524(11) . ?
C17 C18 1.369(10) . ?
C18 C19 1.487(10) . ?
C19 C20 1.496(13) . ?
C21 Cl1 1.676(11) . ?
C21 Cl2 1.697(12) . ?
